data_7110249
loop_
_publ_author_name
'Dimosthenis P. Giannopoulos'
'Annaliese Thuijs'
'Wolfgang Wernsdorfer'
'Melanie Pilkington'
'George Christou'
'Theocharis C. Stamatatos'

_publ_section_title
;
 Supramolecular chains of high nuclearity {MnIII25} barrel-like single
 molecule magnets
;
_journal_name_full Chem.Commun.
_journal_page_first 779
_journal_paper_doi 10.1039/c3cc47094f
_journal_volume 50
_journal_year 2014
_chemical_formula_moiety 'C92 H156 Mn25 N60 Na O54'
_chemical_formula_sum 'C92 H156 Mn25 N60 Na O54'
_chemical_formula_weight 4363.25
_chemical_name_systematic
;
 ?
;
_space_group_crystal_system triclinic
_space_group_IT_number 2
_space_group_name_Hall '-P 1'
_space_group_name_H-M_alt 'P -1'
_symmetry_space_group_name_Hall '-P 1'
_symmetry_space_group_name_H-M 'P -1'
_atom_sites_solution_hydrogens mixed
_audit_creation_method SHELXL-2013
_cell_angle_alpha 63.270(6)
_cell_angle_beta 80.447(7)
_cell_angle_gamma 65.254(6)
_cell_formula_units_Z 1
_cell_length_a 16.233(3)
_cell_length_b 16.707(3)
_cell_length_c 17.691(3)
_cell_measurement_reflns_used 9817
_cell_measurement_temperature 150(2)
_cell_measurement_theta_max 28.07
_cell_measurement_theta_min 2.38
_cell_volume 3890.2(12)
_computing_cell_refinement 'Bruker SAINT'
_computing_data_collection 'Bruker APEX2'
_computing_data_reduction 'Bruker SAINT'
_computing_molecular_graphics 'Bruker SHELXTL'
_computing_publication_material 'Bruker SHELXTL'
_computing_structure_refinement 'SHELXL-97 (Sheldrick, 2008)'
_computing_structure_solution 'SHELXS-97 (Sheldrick, 2008)'
_diffrn_ambient_temperature 150(2)
_diffrn_measured_fraction_theta_full 0.967
_diffrn_measured_fraction_theta_max 0.994
_diffrn_measurement_device_type 'Bruker APEX-II CCD'
_diffrn_measurement_method 'and scans'
_diffrn_radiation_monochromator graphite
_diffrn_radiation_source 'sealed tube'
_diffrn_radiation_type MoK\a
_diffrn_radiation_wavelength 0.71073
_diffrn_reflns_av_R_equivalents 0.0606
_diffrn_reflns_av_unetI/netI 0.0740
_diffrn_reflns_Laue_measured_fraction_full 0.967
_diffrn_reflns_Laue_measured_fraction_max 0.994
_diffrn_reflns_limit_h_max 19
_diffrn_reflns_limit_h_min -19
_diffrn_reflns_limit_k_max 19
_diffrn_reflns_limit_k_min -19
_diffrn_reflns_limit_l_max 21
_diffrn_reflns_limit_l_min -21
_diffrn_reflns_number 54391
_diffrn_reflns_point_group_measured_fraction_full 0.967
_diffrn_reflns_point_group_measured_fraction_max 0.994
_diffrn_reflns_theta_full 25.242
_diffrn_reflns_theta_max 24.998
_diffrn_reflns_theta_min 1.916
_exptl_absorpt_coefficient_mu 2.049
_exptl_absorpt_correction_T_max 0.7457
_exptl_absorpt_correction_T_min 0.6204
_exptl_absorpt_correction_type multi-scan
_exptl_absorpt_process_details 'SADABS Bruker'
_exptl_crystal_colour red
_exptl_crystal_density_diffrn 1.862
_exptl_crystal_description block
_exptl_crystal_F_000 2196
_exptl_crystal_size_max 0.28
_exptl_crystal_size_mid 0.1
_exptl_crystal_size_min 0.1
_refine_diff_density_max 2.453
_refine_diff_density_min -1.805
_refine_diff_density_rms 0.182
_refine_ls_extinction_method none
_refine_ls_goodness_of_fit_ref 1.081
_refine_ls_hydrogen_treatment mixed
_refine_ls_matrix_type full
_refine_ls_number_parameters 875
_refine_ls_number_reflns 13608
_refine_ls_number_restraints 15
_refine_ls_restrained_S_all 1.080
_refine_ls_R_factor_all 0.1250
_refine_ls_R_factor_gt 0.0917
_refine_ls_shift/su_max 0.048
_refine_ls_shift/su_mean 0.001
_refine_ls_structure_factor_coef Fsqd
_refine_ls_weighting_details
;
 w=1/[\s^2^(Fo^2^)+(0.0771P)^2^+48.4165P]
 where P=(Fo^2^+2Fc^2^)/3
;
_refine_ls_weighting_scheme calc
_refine_ls_wR_factor_gt 0.2059
_refine_ls_wR_factor_ref 0.2206
_reflns_Friedel_coverage 0.000
_reflns_number_gt 9918
_reflns_number_total 13608
_reflns_threshold_expression 'I > 2\s(I)'
_cod_data_source_file c3cc47094f_a.cif
_cod_data_source_block dg177aoct122012_0m_sq_d
_cod_database_code 7110249
_shelx_space_group_comment
;
The symmetry employed for this shelxl refinement is uniquely defined
by the following loop, which should always be used as a source of
symmetry information in preference to the above space-group names.
They are only intended as comments.
;
_shelxl_version_number 2013-2

loop_
_space_group_symop_operation_xyz
'x, y, z'
'-x, -y, -z'

loop_
_atom_site_label
_atom_site_type_symbol
_atom_site_fract_x
_atom_site_fract_y
_atom_site_fract_z
_atom_site_U_iso_or_equiv
_atom_site_adp_type
_atom_site_occupancy
_atom_site_site_symmetry_order
_atom_site_calc_flag
_atom_site_refinement_flags_posn
_atom_site_refinement_flags_adp
_atom_site_refinement_flags_occupancy
Mn1 Mn 0.20057(9) 0.04836(11) -0.00378(9) 0.0266(3) Uani 1 1 d . . .
Mn2 Mn 0.34653(9) -0.10761(10) 0.14653(9) 0.0246(3) Uani 1 1 d . . .
Mn3 Mn 0.55790(9) -0.21790(10) 0.08867(9) 0.0238(3) Uani 1 1 d . . .
Mn4 Mn 0.64770(9) -0.11845(10) 0.13700(8) 0.0229(3) Uani 1 1 d . . .
Mn5 Mn 0.50809(10) -0.21617(11) 0.27759(9) 0.0283(3) Uani 1 1 d . . .
Mn6 Mn 0.5000 0.0000 0.0000 0.0180(4) Uani 1 2 d S . P
Mn7 Mn 0.16766(9) 0.05895(11) 0.16538(9) 0.0292(4) Uani 1 1 d . . .
Mn8 Mn 0.28151(9) 0.16673(10) 0.03576(9) 0.0228(3) Uani 1 1 d . . .
Mn9 Mn 0.32725(10) -0.08163(12) 0.31212(9) 0.0315(4) Uani 1 1 d . . .
Mn10 Mn 0.46862(9) 0.00838(10) 0.20739(8) 0.0225(3) Uani 1 1 d . . .
Mn11 Mn 0.59516(9) 0.09927(10) 0.04217(8) 0.0223(3) Uani 1 1 d . . .
Mn12 Mn 0.40332(9) 0.23313(10) 0.10016(9) 0.0252(3) Uani 1 1 d . . .
Mn13 Mn 0.27481(10) 0.14895(11) 0.22166(9) 0.0303(4) Uani 1 1 d . . .
Na1 Na 0.0000 0.0000 0.5000 0.118(3) Uani 1 2 d DS . P
N9 N 0.7463(3) -0.1578(2) 0.4525(2) 0.070(3) Uani 1 1 d G . .
C14 C 0.6891(3) -0.1655(2) 0.4057(2) 0.047(3) Uani 1 1 d G . .
C15 C 0.6252(3) -0.1987(2) 0.4618(2) 0.077(4) Uani 1 1 d G . .
H15 H 0.5788 -0.2104 0.4473 0.092 Uiso 1 1 calc R U .
C16 C 0.6428(3) -0.2116(3) 0.5433(2) 0.103(6) Uani 1 1 d G . .
H16 H 0.6102 -0.2333 0.5929 0.123 Uiso 1 1 calc R U .
C17 C 0.7176(3) -0.1862(3) 0.5376(2) 0.090(5) Uani 1 1 d G . .
H17 H 0.7439 -0.1880 0.5828 0.108 Uiso 1 1 calc R U .
N10 N 0.7351(2) 0.1421(3) 0.2751(3) 0.048(2) Uani 1 1 d G . .
C20 C 0.6612(2) 0.1311(2) 0.2565(2) 0.032(2) Uani 1 1 d G . .
C21 C 0.5990(2) 0.1337(2) 0.3184(2) 0.044(3) Uani 1 1 d G . .
H21 H 0.5426 0.1279 0.3211 0.053 Uiso 1 1 calc R U .
C22 C 0.6358(3) 0.1470(3) 0.3793(2) 0.065(4) Uani 1 1 d G . .
H22 H 0.6085 0.1523 0.4296 0.079 Uiso 1 1 calc R U .
C23 C 0.7193(3) 0.1502(3) 0.3485(3) 0.065(4) Uani 1 1 d G . .
H23 H 0.7598 0.1572 0.3759 0.078 Uiso 1 1 calc R U .
N15 N 0.1723(3) 0.5911(2) -0.1582(3) 0.064(3) Uani 1 1 d G . .
C26 C 0.2147(2) 0.4957(2) -0.0976(2) 0.055(3) Uani 1 1 d G . .
C27 C 0.1859(2) 0.4922(2) -0.0179(3) 0.068(4) Uani 1 1 d G . .
H27 H 0.2036 0.4357 0.0343 0.081 Uiso 1 1 calc R U .
C28 C 0.1252(2) 0.5880(2) -0.0279(3) 0.079(4) Uani 1 1 d G . .
H28 H 0.0959 0.6086 0.0151 0.094 Uiso 1 1 calc R U .
C29 C 0.1187(3) 0.6462(2) -0.1183(3) 0.076(5) Uani 1 1 d G . .
H29 H 0.0818 0.7136 -0.1456 0.091 Uiso 1 1 calc R U .
N17 N 0.0819(3) 0.4711(3) -0.2865(3) 0.089(4) Uani 1 1 d G . .
C32 C 0.1133(3) 0.3865(3) -0.2101(3) 0.048(3) Uani 1 1 d G . .
C33 C 0.0606(3) 0.4061(3) -0.1471(3) 0.062(4) Uani 1 1 d G . .
H33 H 0.0669 0.3638 -0.0885 0.074 Uiso 1 1 calc R U .
C34 C -0.0075(3) 0.5049(3) -0.1875(3) 0.078(5) Uani 1 1 d G . .
H34 H -0.0536 0.5393 -0.1598 0.094 Uiso 1 1 calc R U .
C35 C 0.0071(3) 0.5378(3) -0.2703(3) 0.106(7) Uani 1 1 d G . .
H35 H -0.0296 0.5991 -0.3119 0.128 Uiso 1 1 calc R U .
N4 N 0.4946(5) -0.5472(2) 0.2393(5) 0.099(4) Uani 1 1 d G U .
C8 C 0.4620(4) -0.4503(2) 0.2330(4) 0.141(5) Uani 1 1 d G U .
C9 C 0.4023(4) -0.4440(2) 0.2975(4) 0.141(5) Uani 1 1 d G U .
H9 H 0.3763 -0.3898 0.3114 0.169 Uiso 1 1 calc R U .
C10 C 0.3857(5) -0.5309(3) 0.3400(5) 0.141(5) Uani 1 1 d G U .
H10 H 0.3400 -0.5421 0.3797 0.169 Uiso 1 1 calc R U .
C11 C 0.4495(5) -0.5941(2) 0.3114(5) 0.141(5) Uani 1 1 d G U .
H11 H 0.4627 -0.6619 0.3363 0.169 Uiso 1 1 calc R U .
O1 O 0.4346(5) -0.2644(5) 0.2191(4) 0.0377(17) Uani 1 1 d . . .
O2 O 0.2533(5) -0.1082(6) 0.2343(5) 0.052(2) Uani 1 1 d . . .
O3 O 0.2666(5) -0.1178(5) 0.0828(4) 0.0369(17) Uani 1 1 d . . .
O4 O 0.1053(4) 0.0701(5) 0.0749(4) 0.0372(17) Uani 1 1 d . . .
O5 O 0.3000(4) 0.0240(4) -0.0745(4) 0.0263(14) Uani 1 1 d . . .
O6 O 0.2634(4) 0.0461(4) 0.0836(4) 0.0241(14) Uani 1 1 d . . .
O7 O 0.2404(4) 0.0444(5) 0.2479(4) 0.0320(16) Uani 1 1 d . . .
O8 O 0.4089(4) -0.0900(4) 0.2184(4) 0.0243(14) Uani 1 1 d . . .
O9 O 0.4225(5) -0.2082(5) 0.3676(4) 0.0371(17) Uani 1 1 d . . .
O10 O 0.5872(4) -0.2107(4) 0.1848(4) 0.0247(14) Uani 1 1 d . . .
O11 O 0.5574(5) -0.1104(5) 0.2888(4) 0.0352(16) Uani 1 1 d . . .
O12 O 0.3933(4) 0.0208(5) 0.3028(4) 0.0312(15) Uani 1 1 d . . .
O13 O 0.1837(4) 0.2029(5) 0.1093(4) 0.0374(17) Uani 1 1 d . . .
O14 O 0.1879(4) 0.2062(5) -0.0665(4) 0.0338(16) Uani 1 1 d . . .
O15 O 0.3841(4) 0.1258(4) -0.0269(4) 0.0251(14) Uani 1 1 d . . .
O16 O 0.2882(5) 0.2943(5) 0.0014(4) 0.0345(16) Uani 1 1 d . . .
O17 O 0.3163(5) 0.2534(5) 0.1870(4) 0.0373(17) Uani 1 1 d . . .
O18 O 0.3668(4) 0.1227(4) 0.1396(4) 0.0252(14) Uani 1 1 d . . .
O19 O 0.5348(4) -0.0055(4) 0.1119(4) 0.0228(13) Uani 1 1 d . . .
O20 O 0.5189(4) 0.1200(5) 0.1927(4) 0.0291(15) Uani 1 1 d . . .
O21 O 0.4814(4) 0.2098(4) 0.0132(4) 0.0254(14) Uani 1 1 d . . .
O22 O 0.4326(4) -0.0951(5) 0.0591(4) 0.0274(14) Uani 1 1 d . . .
O1S O -0.0780(8) 0.1481(10) 0.4348(8) 0.118(3) Uani 1 1 d D . .
H1S H -0.074(10) 0.184(4) 0.382(4) 0.177 Uiso 1 1 d D U .
H2S H -0.123(9) 0.183(4) 0.455(4) 0.177 Uiso 1 1 d D U .
N1 N 0.3134(6) -0.1700(6) 0.0366(5) 0.035(2) Uani 1 1 d . . .
N3 N 0.4921(6) -0.3028(6) 0.1668(5) 0.036(2) Uani 1 1 d . . .
N5 N 0.5965(11) -0.3410(9) 0.3558(8) 0.092(3) Uani 1 1 d . . .
N6 N 0.6300(11) -0.4064(9) 0.3411(8) 0.092(3) Uani 1 1 d . . .
N7 N 0.6645(11) -0.4788(9) 0.3309(8) 0.092(3) Uani 1 1 d . . .
N8 N 0.6461(6) -0.1238(6) 0.2635(5) 0.036(2) Uani 1 1 d . . .
N11 N 0.5972(5) 0.1141(6) 0.1506(5) 0.0252(17) Uani 1 1 d . . .
N12 N 0.5400(10) 0.3905(10) 0.0079(10) 0.097(5) Uani 1 1 d . . .
N13 N 0.4809(8) 0.3691(8) 0.0407(7) 0.057(3) Uani 1 1 d . . .
N14 N 0.4191(6) 0.3524(6) 0.0760(6) 0.042(2) Uani 1 1 d . . .
N16 N 0.3160(6) 0.3311(6) -0.0808(6) 0.041(2) Uani 1 1 d . . .
N18 N 0.2294(5) 0.2229(6) -0.1424(5) 0.034(2) Uani 1 1 d . . .
N19 N 0.1260(9) 0.0806(12) -0.2150(8) 0.093(5) Uani 1 1 d . . .
N20 N 0.1248(6) 0.0623(8) -0.1435(7) 0.052(3) Uani 1 1 d . . .
N21 N 0.1207(6) 0.0438(7) -0.0711(6) 0.041(2) Uani 1 1 d . . .
N22 N 0.0550(6) 0.0851(8) 0.2270(6) 0.052(3) Uani 1 1 d . . .
N23 N 0.0387(7) 0.0415(9) 0.2957(7) 0.059(3) Uani 1 1 d . . .
N24 N 0.0168(9) -0.0008(11) 0.3619(8) 0.091(4) Uani 1 1 d . . .
N25 N 0.2674(7) -0.0971(8) 0.4197(6) 0.051(3) Uani 1 1 d . . .
N26 N 0.2082(8) -0.0392(10) 0.4377(6) 0.059(3) Uani 1 1 d . . .
N27 N 0.1503(9) 0.0186(10) 0.4592(8) 0.081(4) Uani 1 1 d . . .
N28 N 0.1896(7) 0.1993(8) 0.2957(7) 0.054(3) Uani 1 1 d . . .
N29 N 0.1128(8) 0.2079(9) 0.3065(8) 0.064(3) Uani 1 1 d . . .
N30 N 0.0359(8) 0.2221(10) 0.3165(10) 0.099(5) Uani 1 1 d . . .
C1 C 0.2871(7) -0.2367(8) 0.0442(7) 0.045(3) Uani 1 1 d . . .
H1 H 0.3225 -0.2762 0.0158 0.054 Uiso 1 1 calc R U .
N2 N 0.2099(6) -0.3473(6) 0.1083(8) 0.100(4) Uani 1 1 d G . .
C2 C 0.2122(6) -0.2590(7) 0.0895(6) 0.052(3) Uani 1 1 d G . .
C3 C 0.1339(7) -0.2066(7) 0.1181(7) 0.068(4) Uani 1 1 d G . .
H3 H 0.1176 -0.1429 0.1135 0.081 Uiso 1 1 calc R U .
C4 C 0.0833(7) -0.2625(8) 0.1545(8) 0.085(5) Uani 1 1 d G . .
H4 H 0.0259 -0.2443 0.1795 0.102 Uiso 1 1 calc R U .
C5 C 0.1303(7) -0.3495(7) 0.1484(8) 0.100(6) Uani 1 1 d G . .
H5 H 0.1110 -0.4019 0.1685 0.120 Uiso 1 1 calc R U .
C6 C 0.2803(11) -0.4272(11) 0.0976(13) 0.100(4) Uani 1 1 d . . .
H6A H 0.3326 -0.4513 0.1341 0.149 Uiso 1 1 calc R U .
H6B H 0.2984 -0.4063 0.0384 0.149 Uiso 1 1 calc R U .
H6C H 0.2589 -0.4792 0.1129 0.149 Uiso 1 1 calc R U .
C7 C 0.5004(8) -0.3873(8) 0.1763(7) 0.045(3) Uani 1 1 d . . .
H7 H 0.5396 -0.4097 0.1375 0.054 Uiso 1 1 calc R U .
C12 C 0.5619(12) -0.5891(13) 0.1915(13) 0.101(6) Uani 1 1 d . . .
H12A H 0.5664 -0.6551 0.2073 0.151 Uiso 1 1 calc R U .
H12B H 0.6203 -0.5918 0.2027 0.151 Uiso 1 1 calc R U .
H12C H 0.5457 -0.5494 0.1311 0.151 Uiso 1 1 calc R U .
C13 C 0.7010(8) -0.1443(8) 0.3199(7) 0.042(3) Uani 1 1 d . . .
H13 H 0.7594 -0.1452 0.3000 0.051 Uiso 1 1 calc R U .
C19 C 0.6611(7) 0.1186(7) 0.1804(6) 0.030(2) Uani 1 1 d . . .
H19 H 0.7150 0.1131 0.1488 0.036 Uiso 1 1 calc R U .
C24 C 0.8146(9) 0.1419(13) 0.2267(10) 0.080(5) Uani 1 1 d . . .
H24A H 0.8561 0.1491 0.2554 0.119 Uiso 1 1 calc R U .
H24B H 0.7978 0.1962 0.1704 0.119 Uiso 1 1 calc R U .
H24C H 0.8446 0.0804 0.2212 0.119 Uiso 1 1 calc R U .
C25 C 0.2772(8) 0.4225(9) -0.1234(8) 0.051(3) Uani 1 1 d . . .
H25 H 0.2920 0.4459 -0.1816 0.061 Uiso 1 1 calc R U .
C30 C 0.1810(11) 0.6251(11) -0.2465(9) 0.079(5) Uani 1 1 d . . .
H30A H 0.1653 0.5868 -0.2660 0.119 Uiso 1 1 calc R U .
H30B H 0.2437 0.6186 -0.2609 0.119 Uiso 1 1 calc R U .
H30C H 0.1401 0.6938 -0.2740 0.119 Uiso 1 1 calc R U .
C31 C 0.1937(7) 0.3061(8) -0.2072(7) 0.040(3) Uani 1 1 d . . .
H31 H 0.2254 0.3138 -0.2585 0.049 Uiso 1 1 calc R U .
C36 C 0.1236(19) 0.4795(15) -0.3674(11) 0.174(12) Uani 1 1 d . . .
H36A H 0.0939 0.5460 -0.4105 0.261 Uiso 1 1 calc R U .
H36B H 0.1169 0.4336 -0.3835 0.261 Uiso 1 1 calc R U .
H36C H 0.1882 0.4646 -0.3627 0.261 Uiso 1 1 calc R U .
C37 C 0.2125(10) -0.1751(12) 0.2713(9) 0.073(4) Uani 1 1 d . . .
H37A H 0.2126 -0.2015 0.2318 0.110 Uiso 1 1 calc R U .
H37B H 0.1498 -0.1427 0.2849 0.110 Uiso 1 1 calc R U .
H37C H 0.2463 -0.2281 0.3233 0.110 Uiso 1 1 calc R U .
C38 C 0.4239(12) -0.2822(11) 0.4506(9) 0.087(5) Uani 1 1 d . . .
H38A H 0.4604 -0.2816 0.4890 0.130 Uiso 1 1 calc R U .
H38B H 0.4504 -0.3459 0.4488 0.130 Uiso 1 1 calc R U .
H38C H 0.3617 -0.2700 0.4709 0.130 Uiso 1 1 calc R U .
C39 C 0.4249(8) 0.0171(9) 0.3763(7) 0.049(3) Uani 1 1 d . . .
H39A H 0.4905 0.0006 0.3732 0.074 Uiso 1 1 calc R U .
H39B H 0.4120 -0.0326 0.4275 0.074 Uiso 1 1 calc R U .
H39C H 0.3938 0.0806 0.3781 0.074 Uiso 1 1 calc R U .
C40 C 0.2958(10) 0.3191(10) 0.2236(9) 0.068(4) Uani 1 1 d . . .
H40A H 0.2304 0.3584 0.2179 0.102 Uiso 1 1 calc R U .
H40B H 0.3288 0.3619 0.1946 0.102 Uiso 1 1 calc R U .
H40C H 0.3140 0.2825 0.2837 0.102 Uiso 1 1 calc R U .
C41 C 0.1048(8) 0.2913(9) 0.0819(8) 0.057(3) Uani 1 1 d . . .
H41A H 0.1188 0.3414 0.0319 0.085 Uiso 1 1 calc R U .
H41B H 0.0855 0.3129 0.1274 0.085 Uiso 1 1 calc R U .
H41C H 0.0559 0.2803 0.0675 0.085 Uiso 1 1 calc R U .
C42 C 0.0116(7) 0.0879(12) 0.0684(8) 0.063(4) Uani 1 1 d . . .
H42A H 0.0047 0.0661 0.0277 0.095 Uiso 1 1 calc R U .
H42B H -0.0252 0.1577 0.0491 0.095 Uiso 1 1 calc R U .
H42C H -0.0086 0.0520 0.1239 0.095 Uiso 1 1 calc R U .
C43 C 0.8141(10) -0.1191(13) 0.4178(10) 0.083(5) Uani 1 1 d . . .
H43A H 0.8273 -0.0983 0.4566 0.125 Uiso 1 1 calc R U .
H43B H 0.7922 -0.0631 0.3631 0.125 Uiso 1 1 calc R U .
H43C H 0.8694 -0.1692 0.4100 0.125 Uiso 1 1 calc R U .

loop_
_atom_site_aniso_label
_atom_site_aniso_U_11
_atom_site_aniso_U_22
_atom_site_aniso_U_33
_atom_site_aniso_U_23
_atom_site_aniso_U_13
_atom_site_aniso_U_12
Mn1 0.0199(7) 0.0387(9) 0.0314(8) -0.0214(7) 0.0036(6) -0.0145(6)
Mn2 0.0276(8) 0.0313(8) 0.0248(8) -0.0156(7) 0.0050(6) -0.0180(6)
Mn3 0.0314(8) 0.0215(7) 0.0236(7) -0.0119(6) 0.0034(6) -0.0133(6)
Mn4 0.0232(7) 0.0267(8) 0.0220(7) -0.0129(6) -0.0003(6) -0.0095(6)
Mn5 0.0376(9) 0.0311(8) 0.0184(7) -0.0084(6) 0.0025(6) -0.0182(7)
Mn6 0.0196(9) 0.0195(10) 0.0201(10) -0.0115(8) -0.0002(8) -0.0086(8)
Mn7 0.0202(7) 0.0432(9) 0.0313(8) -0.0211(7) 0.0072(6) -0.0152(7)
Mn8 0.0208(7) 0.0285(8) 0.0258(8) -0.0174(6) 0.0039(6) -0.0105(6)
Mn9 0.0366(9) 0.0458(10) 0.0221(8) -0.0173(7) 0.0095(6) -0.0251(8)
Mn10 0.0249(7) 0.0286(8) 0.0208(7) -0.0148(6) 0.0032(6) -0.0128(6)
Mn11 0.0244(7) 0.0278(8) 0.0242(7) -0.0165(6) 0.0027(6) -0.0134(6)
Mn12 0.0286(8) 0.0271(8) 0.0294(8) -0.0195(7) 0.0039(6) -0.0122(6)
Mn13 0.0249(8) 0.0433(9) 0.0337(9) -0.0268(8) 0.0073(6) -0.0142(7)
Na1 0.083(5) 0.145(7) 0.105(6) -0.059(6) 0.025(5) -0.028(5)
N9 0.073(8) 0.084(9) 0.064(8) -0.042(7) -0.017(6) -0.024(7)
C14 0.044(7) 0.058(8) 0.043(7) -0.026(6) -0.012(5) -0.015(6)
C15 0.097(12) 0.100(12) 0.050(8) -0.038(9) -0.003(8) -0.045(10)
C16 0.113(14) 0.158(18) 0.059(10) -0.049(11) -0.004(10) -0.067(14)
C17 0.096(12) 0.129(15) 0.048(9) -0.042(10) -0.007(8) -0.039(11)
N10 0.042(6) 0.067(7) 0.046(6) -0.027(5) -0.009(5) -0.026(5)
C20 0.033(5) 0.036(6) 0.033(6) -0.012(5) -0.006(4) -0.020(5)
C21 0.066(8) 0.056(7) 0.029(6) -0.017(5) 0.000(5) -0.042(7)
C22 0.105(12) 0.086(10) 0.036(7) -0.033(7) 0.010(7) -0.061(9)
C23 0.098(11) 0.055(8) 0.063(9) -0.021(7) -0.019(8) -0.046(8)
N15 0.058(7) 0.048(7) 0.080(9) -0.017(6) -0.006(6) -0.023(6)
C26 0.055(8) 0.033(7) 0.073(9) -0.012(7) -0.005(7) -0.021(6)
C27 0.048(8) 0.055(8) 0.086(11) -0.031(8) 0.000(7) -0.006(7)
C28 0.066(10) 0.058(9) 0.082(11) -0.023(8) 0.001(8) -0.005(8)
C29 0.035(7) 0.048(8) 0.129(14) -0.037(9) 0.004(8) -0.004(6)
N17 0.089(10) 0.063(8) 0.068(9) -0.008(7) -0.012(7) -0.004(7)
C32 0.065(8) 0.035(6) 0.036(6) -0.005(5) -0.017(6) -0.017(6)
C33 0.029(6) 0.061(9) 0.095(11) -0.038(8) -0.007(7) -0.008(6)
C34 0.067(10) 0.060(10) 0.117(14) -0.048(10) -0.009(10) -0.017(8)
C35 0.080(12) 0.048(9) 0.129(17) -0.023(10) -0.005(12) 0.018(9)
N4 0.100(11) 0.058(7) 0.145(12) -0.022(8) -0.011(8) -0.055(8)
C8 0.106(8) 0.063(6) 0.231(13) -0.039(7) 0.044(7) -0.053(6)
C9 0.106(8) 0.063(6) 0.231(13) -0.039(7) 0.044(7) -0.053(6)
C10 0.106(8) 0.063(6) 0.231(13) -0.039(7) 0.044(7) -0.053(6)
C11 0.106(8) 0.063(6) 0.231(13) -0.039(7) 0.044(7) -0.053(6)
O1 0.043(4) 0.042(4) 0.041(4) -0.022(4) 0.010(3) -0.025(4)
O2 0.056(5) 0.079(6) 0.053(5) -0.041(5) 0.015(4) -0.044(5)
O3 0.042(4) 0.044(4) 0.036(4) -0.019(4) 0.006(3) -0.026(4)
O4 0.026(4) 0.062(5) 0.038(4) -0.029(4) 0.005(3) -0.023(4)
O5 0.024(3) 0.031(4) 0.031(4) -0.018(3) 0.002(3) -0.012(3)
O6 0.019(3) 0.037(4) 0.024(3) -0.016(3) 0.003(3) -0.015(3)
O7 0.027(4) 0.055(4) 0.027(4) -0.027(3) 0.012(3) -0.022(3)
O8 0.030(3) 0.031(4) 0.017(3) -0.011(3) 0.004(3) -0.016(3)
O9 0.053(5) 0.043(4) 0.019(4) -0.011(3) 0.010(3) -0.029(4)
O10 0.027(3) 0.025(3) 0.021(3) -0.008(3) -0.003(3) -0.009(3)
O11 0.038(4) 0.043(4) 0.034(4) -0.023(3) 0.005(3) -0.019(3)
O12 0.029(4) 0.047(4) 0.025(4) -0.021(3) 0.008(3) -0.018(3)
O13 0.031(4) 0.042(4) 0.039(4) -0.021(4) -0.003(3) -0.010(3)
O14 0.022(3) 0.045(4) 0.040(4) -0.024(4) 0.007(3) -0.014(3)
O15 0.027(3) 0.026(3) 0.029(4) -0.013(3) 0.000(3) -0.014(3)
O16 0.037(4) 0.028(4) 0.040(4) -0.016(3) 0.000(3) -0.011(3)
O17 0.037(4) 0.051(5) 0.040(4) -0.035(4) 0.010(3) -0.018(4)
O18 0.031(4) 0.029(3) 0.029(4) -0.022(3) 0.003(3) -0.014(3)
O19 0.022(3) 0.024(3) 0.023(3) -0.011(3) 0.004(3) -0.009(3)
O20 0.026(3) 0.037(4) 0.031(4) -0.020(3) 0.009(3) -0.016(3)
O21 0.031(3) 0.029(4) 0.032(4) -0.021(3) 0.003(3) -0.018(3)
O22 0.031(4) 0.035(4) 0.024(3) -0.017(3) 0.001(3) -0.015(3)
O1S 0.083(5) 0.145(7) 0.105(6) -0.059(6) 0.025(5) -0.028(5)
N1 0.041(5) 0.026(4) 0.043(5) -0.018(4) -0.007(4) -0.012(4)
N3 0.049(5) 0.029(5) 0.037(5) -0.013(4) -0.007(4) -0.020(4)
N5 0.138(8) 0.047(5) 0.061(4) -0.018(4) -0.019(5) -0.008(5)
N6 0.138(8) 0.047(5) 0.061(4) -0.018(4) -0.019(5) -0.008(5)
N7 0.138(8) 0.047(5) 0.061(4) -0.018(4) -0.019(5) -0.008(5)
N8 0.036(5) 0.041(5) 0.034(5) -0.018(4) -0.002(4) -0.015(4)
N11 0.020(4) 0.037(5) 0.033(4) -0.022(4) 0.009(3) -0.019(4)
N12 0.105(11) 0.093(10) 0.147(14) -0.086(10) 0.062(10) -0.071(9)
N13 0.066(7) 0.057(7) 0.077(8) -0.051(6) 0.032(6) -0.037(6)
N14 0.048(6) 0.031(5) 0.057(6) -0.030(5) 0.004(5) -0.014(5)
N16 0.055(6) 0.031(5) 0.034(5) -0.007(4) -0.007(4) -0.020(5)
N18 0.030(5) 0.041(5) 0.038(5) -0.022(4) -0.001(4) -0.013(4)
N19 0.072(8) 0.183(15) 0.065(8) -0.075(10) 0.008(7) -0.064(10)
N20 0.035(5) 0.080(8) 0.057(7) -0.037(6) -0.003(5) -0.027(5)
N21 0.030(5) 0.068(7) 0.036(5) -0.028(5) -0.001(4) -0.021(5)
N22 0.032(5) 0.080(8) 0.037(6) -0.026(6) 0.008(4) -0.018(5)
N23 0.049(6) 0.086(9) 0.040(7) -0.018(6) -0.002(5) -0.034(6)
N24 0.076(9) 0.142(13) 0.052(8) -0.028(8) 0.021(7) -0.061(9)
N25 0.058(7) 0.069(7) 0.041(6) -0.035(6) 0.017(5) -0.030(6)
N26 0.055(7) 0.101(10) 0.036(6) -0.035(6) 0.007(5) -0.039(7)
N27 0.073(9) 0.103(11) 0.071(8) -0.049(8) 0.021(7) -0.032(8)
N28 0.044(6) 0.089(8) 0.069(7) -0.064(7) 0.022(5) -0.037(6)
N29 0.051(7) 0.078(8) 0.082(8) -0.054(7) 0.024(6) -0.030(6)
N30 0.045(7) 0.095(10) 0.144(13) -0.065(10) 0.041(8) -0.016(7)
C1 0.036(6) 0.042(7) 0.058(8) -0.028(6) -0.010(5) -0.005(5)
N2 0.071(7) 0.053(6) 0.189(12) -0.056(7) 0.003(7) -0.032(5)
C2 0.056(8) 0.055(8) 0.065(8) -0.024(7) -0.001(6) -0.041(7)
C3 0.067(9) 0.083(10) 0.073(10) -0.033(8) 0.014(8) -0.051(9)
C4 0.073(10) 0.078(11) 0.116(14) -0.043(10) 0.025(10) -0.048(9)
C5 0.072(11) 0.078(12) 0.153(18) -0.031(12) 0.021(11) -0.058(10)
C6 0.071(7) 0.053(6) 0.189(12) -0.056(7) 0.003(7) -0.032(5)
C7 0.058(7) 0.029(6) 0.054(7) -0.012(5) -0.007(6) -0.025(6)
C12 0.103(14) 0.086(12) 0.140(17) -0.077(13) -0.003(12) -0.027(11)
C13 0.046(7) 0.054(7) 0.035(6) -0.018(6) 0.002(5) -0.028(6)
C19 0.033(5) 0.024(5) 0.028(5) -0.007(4) 0.003(4) -0.012(4)
C24 0.061(9) 0.118(13) 0.097(12) -0.058(11) -0.007(8) -0.052(9)
C25 0.054(8) 0.046(8) 0.054(8) -0.012(6) -0.015(6) -0.024(6)
C30 0.095(12) 0.059(9) 0.067(10) -0.013(8) -0.022(9) -0.021(9)
C31 0.038(6) 0.044(7) 0.039(6) -0.024(6) -0.001(5) -0.008(5)
C36 0.25(3) 0.093(15) 0.045(11) 0.034(10) -0.042(15) 0.002(17)
C37 0.088(11) 0.103(12) 0.074(10) -0.057(9) 0.035(8) -0.068(10)
C38 0.102(13) 0.083(11) 0.046(9) -0.019(8) 0.019(8) -0.025(10)
C39 0.055(7) 0.071(8) 0.032(6) -0.027(6) -0.001(5) -0.028(7)
C40 0.108(12) 0.063(9) 0.068(9) -0.055(8) 0.049(8) -0.052(9)
C41 0.035(6) 0.059(8) 0.053(8) -0.025(7) -0.002(6) 0.005(6)
C42 0.021(6) 0.128(13) 0.070(9) -0.066(9) 0.009(6) -0.033(7)
C43 0.069(10) 0.114(13) 0.085(11) -0.038(10) -0.020(8) -0.049(10)

loop_
_atom_type_symbol
_atom_type_description
_atom_type_scat_dispersion_real
_atom_type_scat_dispersion_imag
_atom_type_scat_source
C C 0.0033 0.0016 'International Tables Vol C Tables 4.2.6.8 and 6.1.1.4'
H H 0.0000 0.0000 'International Tables Vol C Tables 4.2.6.8 and 6.1.1.4'
N N 0.0061 0.0033 'International Tables Vol C Tables 4.2.6.8 and 6.1.1.4'
O O 0.0106 0.0060 'International Tables Vol C Tables 4.2.6.8 and 6.1.1.4'
Mn Mn 0.3368 0.7283 'International Tables Vol C Tables 4.2.6.8 and 6.1.1.4'
Na Na 0.0362 0.0249 'International Tables Vol C Tables 4.2.6.8 and 6.1.1.4'

loop_
_geom_angle_atom_site_label_1
_geom_angle_atom_site_label_2
_geom_angle_atom_site_label_3
_geom_angle
_geom_angle_site_symmetry_1
_geom_angle_site_symmetry_3
O5 Mn1 O4 175.8(3) . .
O5 Mn1 N21 93.0(3) . .
O4 Mn1 N21 90.9(3) . .
O5 Mn1 O6 98.2(2) . .
O4 Mn1 O6 77.7(3) . .
N21 Mn1 O6 167.8(3) . .
O5 Mn1 O14 86.5(2) . .
O4 Mn1 O14 93.9(3) . .
N21 Mn1 O14 104.8(3) . .
O6 Mn1 O14 80.8(2) . .
O5 Mn1 O3 85.4(3) . .
O4 Mn1 O3 92.6(3) . .
N21 Mn1 O3 98.1(3) . .
O6 Mn1 O3 78.1(2) . .
O14 Mn1 O3 156.1(2) . .
O5 Mn1 Mn7 137.33(19) . .
O4 Mn1 Mn7 38.55(19) . .
N21 Mn1 Mn7 129.0(3) . .
O6 Mn1 Mn7 39.31(17) . .
O14 Mn1 Mn7 89.12(17) . .
O3 Mn1 Mn7 81.83(17) . .
O5 Mn1 Mn8 87.81(18) . .
O4 Mn1 Mn8 89.5(2) . .
N21 Mn1 Mn8 150.2(3) . .
O6 Mn1 Mn8 36.10(18) . .
O14 Mn1 Mn8 45.50(17) . .
O3 Mn1 Mn8 111.68(17) . .
Mn7 Mn1 Mn8 60.28(4) . .
O5 Mn1 Mn2 84.34(19) . .
O4 Mn1 Mn2 91.8(2) . .
N21 Mn1 Mn2 135.7(3) . .
O6 Mn1 Mn2 41.79(18) . .
O14 Mn1 Mn2 119.12(17) . .
O3 Mn1 Mn2 37.62(16) . .
Mn7 Mn1 Mn2 61.26(5) . .
Mn8 Mn1 Mn2 74.06(5) . .
O22 Mn2 O8 94.3(3) . .
O22 Mn2 O3 93.6(3) . .
O8 Mn2 O3 171.2(3) . .
O22 Mn2 O2 175.0(3) . .
O8 Mn2 O2 84.2(3) . .
O3 Mn2 O2 87.6(3) . .
O22 Mn2 O6 90.6(2) . .
O8 Mn2 O6 93.5(2) . .
O3 Mn2 O6 82.6(3) . .
O2 Mn2 O6 84.7(3) . .
O22 Mn2 O1 90.9(3) . .
O8 Mn2 O1 82.5(3) . .
O3 Mn2 O1 101.2(3) . .
O2 Mn2 O1 93.6(3) . .
O6 Mn2 O1 175.8(2) . .
O22 Mn2 Mn9 131.62(18) . .
O8 Mn2 Mn9 37.67(18) . .
O3 Mn2 Mn9 133.9(2) . .
O2 Mn2 Mn9 46.5(2) . .
O6 Mn2 Mn9 87.74(16) . .
O1 Mn2 Mn9 88.29(18) . .
O22 Mn2 Mn5 87.96(19) . .
O8 Mn2 Mn5 36.97(18) . .
O3 Mn2 Mn5 147.4(2) . .
O2 Mn2 Mn5 93.7(2) . .
O6 Mn2 Mn5 129.97(16) . .
O1 Mn2 Mn5 46.20(17) . .
Mn9 Mn2 Mn5 58.15(5) . .
O22 Mn2 Mn7 127.8(2) . .
O8 Mn2 Mn7 88.10(19) . .
O3 Mn2 Mn7 84.0(2) . .
O2 Mn2 Mn7 47.4(3) . .
O6 Mn2 Mn7 37.26(16) . .
O1 Mn2 Mn7 140.78(19) . .
Mn9 Mn2 Mn7 62.67(5) . .
Mn5 Mn2 Mn7 120.09(6) . .
O22 Mn2 Mn1 84.39(19) . .
O8 Mn2 Mn1 130.55(19) . .
O3 Mn2 Mn1 46.6(2) . .
O2 Mn2 Mn1 92.9(3) . .
O6 Mn2 Mn1 37.30(15) . .
O1 Mn2 Mn1 146.81(18) . .
Mn9 Mn2 Mn1 119.01(6) . .
Mn5 Mn2 Mn1 164.77(6) . .
Mn7 Mn2 Mn1 56.80(4) . .
O10 Mn3 O21 173.5(3) . 2_655
O10 Mn3 O15 83.5(3) . 2_655
O21 Mn3 O15 93.9(3) 2_655 2_655
O10 Mn3 N3 88.0(3) . .
O21 Mn3 N3 94.0(3) 2_655 .
O15 Mn3 N3 170.2(3) 2_655 .
O10 Mn3 O22 95.3(2) . .
O21 Mn3 O22 78.5(2) 2_655 .
O15 Mn3 O22 86.8(2) 2_655 .
N3 Mn3 O22 89.1(3) . .
O10 Mn3 N16 99.1(3) . 2_655
O21 Mn3 N16 86.7(3) 2_655 2_655
O15 Mn3 N16 87.5(3) 2_655 2_655
N3 Mn3 N16 98.6(3) . 2_655
O22 Mn3 N16 163.8(3) . 2_655
O10 Mn3 Mn6 86.90(18) . .
O21 Mn3 Mn6 87.13(18) 2_655 .
O15 Mn3 Mn6 42.87(18) 2_655 .
N3 Mn3 Mn6 132.0(3) . .
O22 Mn3 Mn6 44.05(17) . .
N16 Mn3 Mn6 129.3(2) 2_655 .
O10 Mn3 Mn11 135.47(19) . 2_655
O21 Mn3 Mn11 38.34(18) 2_655 2_655
O15 Mn3 Mn11 90.64(18) 2_655 2_655
N3 Mn3 Mn11 92.0(2) . 2_655
O22 Mn3 Mn11 40.15(16) . 2_655
N16 Mn3 Mn11 124.8(2) 2_655 2_655
Mn6 Mn3 Mn11 60.84(4) . 2_655
O10 Mn3 Mn4 38.68(18) . .
O21 Mn3 Mn4 138.35(19) 2_655 .
O15 Mn3 Mn4 44.78(17) 2_655 .
N3 Mn3 Mn4 126.5(2) . .
O22 Mn3 Mn4 91.60(17) . .
N16 Mn3 Mn4 95.1(2) 2_655 .
Mn6 Mn3 Mn4 59.89(4) . .
Mn11 Mn3 Mn4 120.67(6) 2_655 .
O5 Mn4 O19 83.9(3) 2_655 .
O5 Mn4 O10 171.5(2) 2_655 .
O19 Mn4 O10 93.6(2) . .
O5 Mn4 N18 88.2(3) 2_655 2_655
O19 Mn4 N18 170.0(3) . 2_655
O10 Mn4 N18 93.3(3) . 2_655
O5 Mn4 O15 95.0(2) 2_655 2_655
O19 Mn4 O15 86.3(2) . 2_655
O10 Mn4 O15 76.7(2) . 2_655
N18 Mn4 O15 88.1(3) 2_655 2_655
O5 Mn4 N8 100.1(3) 2_655 .
O19 Mn4 N8 87.7(3) . .
O10 Mn4 N8 88.0(3) . .
N18 Mn4 N8 99.9(3) 2_655 .
O15 Mn4 N8 163.1(3) 2_655 .
O5 Mn4 Mn11 38.82(18) 2_655 .
O19 Mn4 Mn11 45.10(17) . .
O10 Mn4 Mn11 138.06(18) . .
N18 Mn4 Mn11 126.8(3) 2_655 .
O15 Mn4 Mn11 91.35(17) 2_655 .
N8 Mn4 Mn11 95.6(2) . .
O5 Mn4 Mn6 87.22(18) 2_655 .
O19 Mn4 Mn6 43.44(17) . .
O10 Mn4 Mn6 85.37(17) . .
N18 Mn4 Mn6 130.1(2) 2_655 .
O15 Mn4 Mn6 42.99(16) 2_655 .
N8 Mn4 Mn6 129.8(2) . .
Mn11 Mn4 Mn6 60.58(4) . .
O5 Mn4 Mn3 134.43(19) 2_655 .
O19 Mn4 Mn3 89.89(18) . .
O10 Mn4 Mn3 37.21(17) . .
N18 Mn4 Mn3 91.1(2) 2_655 .
O15 Mn4 Mn3 39.46(16) 2_655 .
N8 Mn4 Mn3 124.8(2) . .
Mn11 Mn4 Mn3 119.90(6) . .
Mn6 Mn4 Mn3 59.38(4) . .
O10 Mn5 O9 174.5(3) . .
O10 Mn5 O8 97.2(2) . .
O9 Mn5 O8 78.0(3) . .
O10 Mn5 N5 92.8(5) . .
O9 Mn5 N5 91.9(5) . .
O8 Mn5 N5 169.6(4) . .
O10 Mn5 O1 86.3(2) . .
O9 Mn5 O1 95.4(3) . .
O8 Mn5 O1 81.2(3) . .
N5 Mn5 O1 102.4(5) . .
O10 Mn5 O11 85.2(2) . .
O9 Mn5 O11 91.3(3) . .
O8 Mn5 O11 78.5(2) . .
N5 Mn5 O11 99.5(5) . .
O1 Mn5 O11 156.8(3) . .
O10 Mn5 Mn9 136.52(19) . .
O9 Mn5 Mn9 38.5(2) . .
O8 Mn5 Mn9 39.56(17) . .
N5 Mn5 Mn9 130.2(4) . .
O1 Mn5 Mn9 89.65(18) . .
O11 Mn5 Mn9 81.82(17) . .
O10 Mn5 Mn2 87.43(18) . .
O9 Mn5 Mn2 90.0(2) . .
O8 Mn5 Mn2 36.30(17) . .
N5 Mn5 Mn2 147.9(4) . .
O1 Mn5 Mn2 45.58(18) . .
O11 Mn5 Mn2 112.42(18) . .
Mn9 Mn5 Mn2 60.39(5) . .
O10 Mn5 Mn10 83.93(19) . .
O9 Mn5 Mn10 90.7(2) . .
O8 Mn5 Mn10 41.92(17) . .
N5 Mn5 Mn10 137.2(4) . .
O1 Mn5 Mn10 119.83(19) . .
O11 Mn5 Mn10 37.71(17) . .
Mn9 Mn5 Mn10 61.02(5) . .
Mn2 Mn5 Mn10 74.72(5) . .
O15 Mn6 O15 180.0 . 2_655
O15 Mn6 O22 95.3(2) . .
O15 Mn6 O22 84.7(2) 2_655 .
O15 Mn6 O22 84.7(2) . 2_655
O15 Mn6 O22 95.3(2) 2_655 2_655
O22 Mn6 O22 180.0 . 2_655
O15 Mn6 O19 95.3(2) . .
O15 Mn6 O19 84.7(2) 2_655 .
O22 Mn6 O19 95.9(2) . .
O22 Mn6 O19 84.1(2) 2_655 .
O15 Mn6 O19 84.7(2) . 2_655
O15 Mn6 O19 95.3(2) 2_655 2_655
O22 Mn6 O19 84.1(2) . 2_655
O22 Mn6 O19 95.9(2) 2_655 2_655
O19 Mn6 O19 180.00(9) . 2_655
O15 Mn6 Mn3 140.02(16) . .
O15 Mn6 Mn3 39.98(16) 2_655 .
O22 Mn6 Mn3 44.81(17) . .
O22 Mn6 Mn3 135.18(17) 2_655 .
O19 Mn6 Mn3 87.98(16) . .
O19 Mn6 Mn3 92.02(16) 2_655 .
O15 Mn6 Mn3 39.98(16) . 2_655
O15 Mn6 Mn3 140.02(16) 2_655 2_655
O22 Mn6 Mn3 135.19(17) . 2_655
O22 Mn6 Mn3 44.82(17) 2_655 2_655
O19 Mn6 Mn3 92.02(16) . 2_655
O19 Mn6 Mn3 87.98(16) 2_655 2_655
Mn3 Mn6 Mn3 180.0 . 2_655
O15 Mn6 Mn4 134.46(16) . .
O15 Mn6 Mn4 45.54(16) 2_655 .
O22 Mn6 Mn4 92.89(17) . .
O22 Mn6 Mn4 87.11(17) 2_655 .
O19 Mn6 Mn4 39.26(16) . .
O19 Mn6 Mn4 140.74(16) 2_655 .
Mn3 Mn6 Mn4 60.73(4) . .
Mn3 Mn6 Mn4 119.27(4) 2_655 .
O15 Mn6 Mn4 45.54(16) . 2_655
O15 Mn6 Mn4 134.46(16) 2_655 2_655
O22 Mn6 Mn4 87.11(17) . 2_655
O22 Mn6 Mn4 92.89(17) 2_655 2_655
O19 Mn6 Mn4 140.74(16) . 2_655
O19 Mn6 Mn4 39.26(16) 2_655 2_655
Mn3 Mn6 Mn4 119.27(4) . 2_655
Mn3 Mn6 Mn4 60.73(4) 2_655 2_655
Mn4 Mn6 Mn4 180.0 . 2_655
O15 Mn6 Mn11 87.52(16) . .
O15 Mn6 Mn11 92.48(16) 2_655 .
O22 Mn6 Mn11 140.64(16) . .
O22 Mn6 Mn11 39.36(16) 2_655 .
O19 Mn6 Mn11 44.79(16) . .
O19 Mn6 Mn11 135.21(16) 2_655 .
Mn3 Mn6 Mn11 120.33(4) . .
Mn3 Mn6 Mn11 59.67(4) 2_655 .
Mn4 Mn6 Mn11 59.66(4) . .
Mn4 Mn6 Mn11 120.34(4) 2_655 .
O15 Mn6 Mn11 92.48(16) . 2_655
O15 Mn6 Mn11 87.52(16) 2_655 2_655
O22 Mn6 Mn11 39.36(16) . 2_655
O22 Mn6 Mn11 140.64(16) 2_655 2_655
O19 Mn6 Mn11 135.21(16) . 2_655
O19 Mn6 Mn11 44.79(16) 2_655 2_655
Mn3 Mn6 Mn11 59.67(4) . 2_655
Mn3 Mn6 Mn11 120.33(4) 2_655 2_655
Mn4 Mn6 Mn11 120.34(4) . 2_655
Mn4 Mn6 Mn11 59.66(4) 2_655 2_655
Mn11 Mn6 Mn11 180.0 . 2_655
O7 Mn7 O4 173.9(3) . .
O7 Mn7 O6 95.8(2) . .
O4 Mn7 O6 78.1(3) . .
O7 Mn7 N22 95.2(3) . .
O4 Mn7 N22 90.9(3) . .
O6 Mn7 N22 168.2(3) . .
O7 Mn7 O13 76.6(3) . .
O4 Mn7 O13 102.5(3) . .
O6 Mn7 O13 75.9(3) . .
N22 Mn7 O13 102.6(4) . .
O7 Mn7 O2 74.5(3) . .
O4 Mn7 O2 103.4(3) . .
O6 Mn7 O2 80.7(3) . .
N22 Mn7 O2 106.4(4) . .
O13 Mn7 O2 140.4(3) . .
O7 Mn7 Mn1 135.38(19) . .
O4 Mn7 Mn1 38.53(19) . .
O6 Mn7 Mn1 39.71(17) . .
N22 Mn7 Mn1 129.4(3) . .
O13 Mn7 Mn1 91.48(18) . .
O2 Mn7 Mn1 90.49(19) . .
O7 Mn7 Mn8 84.8(2) . .
O4 Mn7 Mn8 90.8(2) . .
O6 Mn7 Mn8 37.01(18) . .
N22 Mn7 Mn8 140.5(3) . .
O13 Mn7 Mn8 38.89(17) . .
O2 Mn7 Mn8 111.52(19) . .
Mn1 Mn7 Mn8 61.71(5) . .
O7 Mn7 Mn2 82.4(2) . .
O4 Mn7 Mn2 92.4(2) . .
O6 Mn7 Mn2 42.18(19) . .
N22 Mn7 Mn2 144.3(3) . .
O13 Mn7 Mn2 111.22(18) . .
O2 Mn7 Mn2 38.57(19) . .
Mn1 Mn7 Mn2 61.94(5) . .
Mn8 Mn7 Mn2 74.94(5) . .
O7 Mn7 Mn13 31.7(2) . .
O4 Mn7 Mn13 146.7(2) . .
O6 Mn7 Mn13 85.19(17) . .
N22 Mn7 Mn13 102.1(3) . .
O13 Mn7 Mn13 45.00(17) . .
O2 Mn7 Mn13 102.02(18) . .
Mn1 Mn7 Mn13 120.79(6) . .
Mn8 Mn7 Mn13 59.84(4) . .
Mn2 Mn7 Mn13 94.23(5) . .
O15 Mn8 O6 95.3(3) . .
O15 Mn8 O13 174.6(3) . .
O6 Mn8 O13 84.2(3) . .
O15 Mn8 O16 93.2(3) . .
O6 Mn8 O16 171.0(3) . .
O13 Mn8 O16 87.0(3) . .
O15 Mn8 O18 91.1(2) . .
O6 Mn8 O18 93.9(2) . .
O13 Mn8 O18 83.5(3) . .
O16 Mn8 O18 83.0(3) . .
O15 Mn8 O14 91.0(2) . .
O6 Mn8 O14 82.7(2) . .
O13 Mn8 O14 94.3(3) . .
O16 Mn8 O14 100.1(3) . .
O18 Mn8 O14 176.2(2) . .
O15 Mn8 Mn7 132.33(19) . .
O6 Mn8 Mn7 37.37(17) . .
O13 Mn8 Mn7 46.9(2) . .
O16 Mn8 Mn7 133.8(2) . .
O18 Mn8 Mn7 88.09(17) . .
O14 Mn8 Mn7 88.11(18) . .
O15 Mn8 Mn1 88.20(18) . .
O6 Mn8 Mn1 36.81(17) . .
O13 Mn8 Mn1 94.6(2) . .
O16 Mn8 Mn1 146.8(2) . .
O18 Mn8 Mn1 130.25(17) . .
O14 Mn8 Mn1 46.65(18) . .
Mn7 Mn8 Mn1 58.01(4) . .
O15 Mn8 Mn13 128.69(19) . .
O6 Mn8 Mn13 87.42(18) . .
O13 Mn8 Mn13 45.94(19) . .
O16 Mn8 Mn13 85.0(2) . .
O18 Mn8 Mn13 37.67(16) . .
O14 Mn8 Mn13 139.89(17) . .
Mn7 Mn8 Mn13 62.09(5) . .
Mn1 Mn8 Mn13 119.36(6) . .
O15 Mn8 Mn12 84.99(18) . .
O6 Mn8 Mn12 130.99(18) . .
O13 Mn8 Mn12 91.3(2) . .
O16 Mn8 Mn12 47.0(2) . .
O18 Mn8 Mn12 37.18(16) . .
O14 Mn8 Mn12 146.30(19) . .
Mn7 Mn8 Mn12 118.87(6) . .
Mn1 Mn8 Mn12 165.28(6) . .
Mn13 Mn8 Mn12 57.15(4) . .
O7 Mn9 O9 174.4(3) . .
O7 Mn9 N25 95.7(4) . .
O9 Mn9 N25 89.8(4) . .
O7 Mn9 O8 96.0(3) . .
O9 Mn9 O8 78.4(3) . .
N25 Mn9 O8 168.0(4) . .
O7 Mn9 O2 76.5(3) . .
O9 Mn9 O2 102.3(3) . .
N25 Mn9 O2 108.7(4) . .
O8 Mn9 O2 76.6(3) . .
O7 Mn9 O12 76.6(3) . .
O9 Mn9 O12 101.9(3) . .
N25 Mn9 O12 99.7(3) . .
O8 Mn9 O12 80.5(2) . .
O2 Mn9 O12 142.3(3) . .
O7 Mn9 Mn5 135.55(19) . .
O9 Mn9 Mn5 38.83(19) . .
N25 Mn9 Mn5 128.5(3) . .
O8 Mn9 Mn5 39.64(18) . .
O2 Mn9 Mn5 91.1(2) . .
O12 Mn9 Mn5 89.98(16) . .
O7 Mn9 Mn2 84.32(19) . .
O9 Mn9 Mn2 91.3(2) . .
N25 Mn9 Mn2 147.5(3) . .
O8 Mn9 Mn2 37.06(17) . .
O2 Mn9 Mn2 39.6(2) . .
O12 Mn9 Mn2 111.74(16) . .
Mn5 Mn9 Mn2 61.47(5) . .
O7 Mn9 Mn10 83.77(19) . .
O9 Mn9 Mn10 91.7(2) . .
N25 Mn9 Mn10 136.9(3) . .
O8 Mn9 Mn10 42.48(17) . .
O2 Mn9 Mn10 113.0(2) . .
O12 Mn9 Mn10 38.07(15) . .
Mn5 Mn9 Mn10 61.83(5) . .
Mn2 Mn9 Mn10 75.51(5) . .
O7 Mn9 Mn13 32.16(19) . .
O9 Mn9 Mn13 145.7(2) . .
N25 Mn9 Mn13 101.2(3) . .
O8 Mn9 Mn13 87.41(18) . .
O2 Mn9 Mn13 104.5(2) . .
O12 Mn9 Mn13 44.46(17) . .
Mn5 Mn9 Mn13 119.50(6) . .
Mn2 Mn9 Mn13 95.91(5) . .
Mn10 Mn9 Mn13 58.18(4) . .
O19 Mn10 O18 93.9(3) . .
O19 Mn10 O12 175.5(3) . .
O18 Mn10 O12 84.1(3) . .
O19 Mn10 O11 93.8(3) . .
O18 Mn10 O11 171.2(3) . .
O12 Mn10 O11 87.9(3) . .
O19 Mn10 O8 91.4(2) . .
O18 Mn10 O8 92.9(2) . .
O12 Mn10 O8 84.7(2) . .
O11 Mn10 O8 82.7(3) . .
O19 Mn10 O20 90.3(2) . .
O18 Mn10 O20 82.5(2) . .
O12 Mn10 O20 93.4(2) . .
O11 Mn10 O20 101.6(3) . .
O8 Mn10 O20 175.2(2) . .
O19 Mn10 Mn13 131.30(19) . .
O18 Mn10 Mn13 37.75(18) . .
O12 Mn10 Mn13 46.4(2) . .
O11 Mn10 Mn13 134.0(2) . .
O8 Mn10 Mn13 87.19(17) . .
O20 Mn10 Mn13 88.35(17) . .
O19 Mn10 Mn12 87.20(18) . .
O18 Mn10 Mn12 37.24(17) . .
O12 Mn10 Mn12 93.6(2) . .
O11 Mn10 Mn12 147.6(2) . .
O8 Mn10 Mn12 129.70(17) . .
O20 Mn10 Mn12 45.96(17) . .
Mn13 Mn10 Mn12 58.42(5) . .
O19 Mn10 Mn9 129.16(18) . .
O18 Mn10 Mn9 87.59(19) . .
O12 Mn10 Mn9 46.86(19) . .
O11 Mn10 Mn9 84.3(2) . .
O8 Mn10 Mn9 37.86(15) . .
O20 Mn10 Mn9 139.97(16) . .
Mn13 Mn10 Mn9 61.81(5) . .
Mn12 Mn10 Mn9 119.59(6) . .
O19 Mn10 Mn5 85.50(18) . .
O18 Mn10 Mn5 130.20(18) . .
O12 Mn10 Mn5 92.7(2) . .
O11 Mn10 Mn5 46.48(19) . .
O8 Mn10 Mn5 37.47(16) . .
O20 Mn10 Mn5 147.18(18) . .
Mn13 Mn10 Mn5 118.44(6) . .
Mn12 Mn10 Mn5 164.84(6) . .
Mn9 Mn10 Mn5 57.14(5) . .
O21 Mn11 O5 171.6(3) . 2_655
O21 Mn11 O22 83.3(3) . 2_655
O5 Mn11 O22 93.2(3) 2_655 2_655
O21 Mn11 N11 87.2(3) . .
O5 Mn11 N11 95.4(3) 2_655 .
O22 Mn11 N11 168.7(3) 2_655 .
O21 Mn11 O19 94.5(2) . .
O5 Mn11 O19 77.6(2) 2_655 .
O22 Mn11 O19 86.1(2) 2_655 .
N11 Mn11 O19 88.7(3) . .
O21 Mn11 N1 100.1(3) . 2_655
O5 Mn11 N1 87.3(3) 2_655 2_655
O22 Mn11 N1 86.9(3) 2_655 2_655
N11 Mn11 N1 100.6(3) . 2_655
O19 Mn11 N1 163.0(3) . 2_655
O21 Mn11 Mn3 38.80(17) . 2_655
O5 Mn11 Mn3 137.19(18) 2_655 2_655
O22 Mn11 Mn3 44.48(19) 2_655 2_655
N11 Mn11 Mn3 125.7(2) . 2_655
O19 Mn11 Mn3 90.83(16) . 2_655
N1 Mn11 Mn3 95.1(2) 2_655 2_655
O21 Mn11 Mn4 133.96(19) . .
O5 Mn11 Mn4 38.09(18) 2_655 .
O22 Mn11 Mn4 89.75(19) 2_655 .
N11 Mn11 Mn4 92.7(2) . .
O19 Mn11 Mn4 39.48(15) . .
N1 Mn11 Mn4 125.0(2) 2_655 .
Mn3 Mn11 Mn4 119.19(5) 2_655 .
O21 Mn11 Mn6 86.29(17) . .
O5 Mn11 Mn6 85.98(17) 2_655 .
O22 Mn11 Mn6 42.82(18) 2_655 .
N11 Mn11 Mn6 130.8(2) . .
O19 Mn11 Mn6 43.41(15) . .
N1 Mn11 Mn6 128.6(2) 2_655 .
Mn3 Mn11 Mn6 59.49(4) 2_655 .
Mn4 Mn11 Mn6 59.76(4) . .
O21 Mn12 O17 175.1(3) . .
O21 Mn12 N14 93.7(3) . .
O17 Mn12 N14 90.1(3) . .
O21 Mn12 O18 98.3(2) . .
O17 Mn12 O18 77.9(3) . .
N14 Mn12 O18 167.9(3) . .
O21 Mn12 O20 87.7(2) . .
O17 Mn12 O20 94.6(3) . .
N14 Mn12 O20 101.2(3) . .
O18 Mn12 O20 81.7(2) . .
O21 Mn12 O16 83.8(2) . .
O17 Mn12 O16 92.4(3) . .
N14 Mn12 O16 100.7(3) . .
O18 Mn12 O16 78.4(2) . .
O20 Mn12 O16 157.0(2) . .
O21 Mn12 Mn13 137.26(18) . .
O17 Mn12 Mn13 38.6(2) . .
N14 Mn12 Mn13 128.6(3) . .
O18 Mn12 Mn13 39.31(17) . .
O20 Mn12 Mn13 89.61(16) . .
O16 Mn12 Mn13 82.34(18) . .
O21 Mn12 Mn10 88.87(19) . .
O17 Mn12 Mn10 89.7(2) . .
N14 Mn12 Mn10 146.6(3) . .
O18 Mn12 Mn10 36.72(18) . .
O20 Mn12 Mn10 45.61(16) . .
O16 Mn12 Mn10 112.67(17) . .
Mn13 Mn12 Mn10 60.29(5) . .
O21 Mn12 Mn8 83.90(17) . .
O17 Mn12 Mn8 91.2(2) . .
N14 Mn12 Mn8 139.0(3) . .
O18 Mn12 Mn8 41.27(18) . .
O20 Mn12 Mn8 119.53(17) . .
O16 Mn12 Mn8 38.29(16) . .
Mn13 Mn12 Mn8 60.86(4) . .
Mn10 Mn12 Mn8 74.39(5) . .
O7 Mn13 N28 95.6(4) . .
O7 Mn13 O17 175.0(3) . .
N28 Mn13 O17 89.4(4) . .
O7 Mn13 O18 96.7(3) . .
N28 Mn13 O18 167.7(4) . .
O17 Mn13 O18 78.4(3) . .
O7 Mn13 O12 78.2(3) . .
N28 Mn13 O12 107.3(4) . .
O17 Mn13 O12 101.1(3) . .
O18 Mn13 O12 76.3(2) . .
O7 Mn13 O13 76.3(3) . .
N28 Mn13 O13 102.2(4) . .
O17 Mn13 O13 101.9(3) . .
O18 Mn13 O13 79.9(2) . .
O12 Mn13 O13 142.6(2) . .
O7 Mn13 Mn12 136.03(19) . .
N28 Mn13 Mn12 128.2(3) . .
O17 Mn13 Mn12 38.99(19) . .
O18 Mn13 Mn12 39.48(17) . .
O12 Mn13 Mn12 90.28(17) . .
O13 Mn13 Mn12 89.32(19) . .
O7 Mn13 Mn10 85.6(2) . .
N28 Mn13 Mn10 145.3(3) . .
O17 Mn13 Mn10 90.8(2) . .
O18 Mn13 Mn10 37.39(18) . .
O12 Mn13 Mn10 38.97(16) . .
O13 Mn13 Mn10 111.69(18) . .
Mn12 Mn13 Mn10 61.29(5) . .
O7 Mn13 Mn8 83.21(19) . .
N28 Mn13 Mn8 139.3(3) . .
O17 Mn13 Mn8 92.5(2) . .
O18 Mn13 Mn8 42.03(18) . .
O12 Mn13 Mn8 112.16(16) . .
O13 Mn13 Mn8 37.91(17) . .
Mn12 Mn13 Mn8 61.99(4) . .
Mn10 Mn13 Mn8 75.28(5) . .
O7 Mn13 Mn9 32.3(2) . .
N28 Mn13 Mn9 105.3(3) . .
O17 Mn13 Mn9 146.5(2) . .
O18 Mn13 Mn9 85.75(18) . .
O12 Mn13 Mn9 46.04(17) . .
O13 Mn13 Mn9 104.15(18) . .
Mn12 Mn13 Mn9 120.64(6) . .
Mn10 Mn13 Mn9 60.01(5) . .
Mn8 Mn13 Mn9 95.15(5) . .
O7 Mn13 Mn7 31.7(2) . .
N28 Mn13 Mn7 102.2(3) . .
O17 Mn13 Mn7 146.0(2) . .
O18 Mn13 Mn7 87.82(17) . .
O12 Mn13 Mn7 105.64(17) . .
O13 Mn13 Mn7 44.64(18) . .
Mn12 Mn13 Mn7 119.68(6) . .
Mn10 Mn13 Mn7 96.83(5) . .
Mn8 Mn13 Mn7 58.07(4) . .
Mn9 Mn13 Mn7 60.90(5) . .
O1S Na1 O1S 180.0 2_556 .
O1S Na1 N24 84.5(5) 2_556 2_556
O1S Na1 N24 95.5(5) . 2_556
O1S Na1 N24 95.5(5) 2_556 .
O1S Na1 N24 84.5(5) . .
N24 Na1 N24 180.0 2_556 .
O1S Na1 N27 94.4(5) 2_556 2_556
O1S Na1 N27 85.6(5) . 2_556
N24 Na1 N27 79.8(4) 2_556 2_556
N24 Na1 N27 100.2(4) . 2_556
O1S Na1 N27 85.6(5) 2_556 .
O1S Na1 N27 94.4(5) . .
N24 Na1 N27 100.2(4) 2_556 .
N24 Na1 N27 79.8(4) . .
N27 Na1 N27 180.0 2_556 .
C14 N9 C17 108.0 . .
C14 N9 C43 125.4(6) . .
C17 N9 C43 126.4(6) . .
C13 C14 N9 122.0(5) . .
C13 C14 C15 130.0(5) . .
N9 C14 C15 108.0 . .
C16 C15 C14 108.0 . .
C16 C15 H15 126.0 . .
C14 C15 H15 126.0 . .
C15 C16 C17 108.0 . .
C15 C16 H16 126.0 . .
C17 C16 H16 126.0 . .
C16 C17 N9 108.0 . .
C16 C17 H17 126.0 . .
N9 C17 H17 126.0 . .
C23 N10 C20 107.6 . .
C23 N10 C24 125.5(5) . .
C20 N10 C24 126.9(5) . .
C21 C20 N10 109.7 . .
C21 C20 C19 130.9(4) . .
N10 C20 C19 119.4(4) . .
C20 C21 C22 106.5 . .
C20 C21 H21 126.8 . .
C22 C21 H21 126.8 . .
C23 C22 C21 105.4 . .
C23 C22 H22 127.3 . .
C21 C22 H22 127.3 . .
N10 C23 C22 110.8 . .
N10 C23 H23 124.6 . .
C22 C23 H23 124.6 . .
C29 N15 C26 108.5 . .
C29 N15 C30 124.8(6) . .
C26 N15 C30 126.7(6) . .
C27 C26 N15 108.6 . .
C27 C26 C25 131.6(5) . .
N15 C26 C25 119.8(5) . .
C26 C27 C28 108.5 . .
C26 C27 H27 125.8 . .
C28 C27 H27 125.8 . .
C27 C28 C29 104.2 . .
C27 C28 H28 127.9 . .
C29 C28 H28 127.9 . .
N15 C29 C28 110.2 . .
N15 C29 H29 124.9 . .
C28 C29 H29 124.9 . .
C35 N17 C32 108.4 . .
C35 N17 C36 128.0(8) . .
C32 N17 C36 123.6(8) . .
C33 C32 N17 107.4 . .
C33 C32 C31 131.2(5) . .
N17 C32 C31 120.9(5) . .
C32 C33 C34 106.6 . .
C32 C33 H33 126.7 . .
C34 C33 H33 126.7 . .
C35 C34 C33 107.3 . .
C35 C34 H34 126.4 . .
C33 C34 H34 126.4 . .
C34 C35 N17 110.1 . .
C34 C35 H35 125.0 . .
N17 C35 H35 125.0 . .
C12 N4 C11 128.2(8) . .
C12 N4 C8 128.2(8) . .
C11 N4 C8 103.4 . .
C7 C8 C9 131.7(5) . .
C7 C8 N4 119.4(5) . .
C9 C8 N4 108.3 . .
C8 C9 C10 109.6 . .
C8 C9 H9 125.2 . .
C10 C9 H9 125.2 . .
C11 C10 C9 104.7 . .
C11 C10 H10 127.6 . .
C9 C10 H10 127.6 . .
C10 C11 N4 112.5 . .
C10 C11 H11 123.8 . .
N4 C11 H11 123.8 . .
N3 O1 Mn2 111.4(5) . .
N3 O1 Mn5 109.3(5) . .
Mn2 O1 Mn5 88.2(2) . .
C37 O2 Mn2 126.1(8) . .
C37 O2 Mn9 121.9(8) . .
Mn2 O2 Mn9 93.8(3) . .
C37 O2 Mn7 121.6(8) . .
Mn2 O2 Mn7 94.0(3) . .
Mn9 O2 Mn7 90.4(3) . .
N1 O3 Mn2 112.8(5) . .
N1 O3 Mn1 111.6(5) . .
Mn2 O3 Mn1 95.7(3) . .
C42 O4 Mn1 128.4(6) . .
C42 O4 Mn7 128.7(6) . .
Mn1 O4 Mn7 102.9(3) . .
Mn1 O5 Mn4 121.2(3) . 2_655
Mn1 O5 Mn11 123.7(3) . 2_655
Mn4 O5 Mn11 103.1(3) 2_655 2_655
Mn8 O6 Mn7 105.6(3) . .
Mn8 O6 Mn1 107.1(3) . .
Mn7 O6 Mn1 101.0(3) . .
Mn8 O6 Mn2 136.7(3) . .
Mn7 O6 Mn2 100.6(3) . .
Mn1 O6 Mn2 100.9(3) . .
Mn13 O7 Mn7 116.6(4) . .
Mn13 O7 Mn9 115.6(3) . .
Mn7 O7 Mn9 118.3(3) . .
Mn2 O8 Mn9 105.3(3) . .
Mn2 O8 Mn5 106.7(3) . .
Mn9 O8 Mn5 100.8(3) . .
Mn2 O8 Mn10 138.3(3) . .
Mn9 O8 Mn10 99.7(2) . .
Mn5 O8 Mn10 100.6(3) . .
C38 O9 Mn9 128.3(8) . .
C38 O9 Mn5 128.5(8) . .
Mn9 O9 Mn5 102.7(3) . .
Mn5 O10 Mn3 121.2(3) . .
Mn5 O10 Mn4 122.9(3) . .
Mn3 O10 Mn4 104.1(3) . .
N8 O11 Mn10 112.4(5) . .
N8 O11 Mn5 113.2(5) . .
Mn10 O11 Mn5 95.8(3) . .
C39 O12 Mn10 124.3(6) . .
C39 O12 Mn13 122.1(6) . .
Mn10 O12 Mn13 94.6(3) . .
C39 O12 Mn9 122.5(6) . .
Mn10 O12 Mn9 95.1(3) . .
Mn13 O12 Mn9 89.5(2) . .
C41 O13 Mn8 124.4(7) . .
C41 O13 Mn7 119.2(7) . .
Mn8 O13 Mn7 94.3(3) . .
C41 O13 Mn13 124.0(6) . .
Mn8 O13 Mn13 96.2(3) . .
Mn7 O13 Mn13 90.4(3) . .
N18 O14 Mn8 111.4(5) . .
N18 O14 Mn1 108.7(5) . .
Mn8 O14 Mn1 87.9(2) . .
Mn8 O15 Mn3 116.1(3) . 2_655
Mn8 O15 Mn6 134.2(3) . .
Mn3 O15 Mn6 97.2(3) 2_655 .
Mn8 O15 Mn4 114.0(3) . 2_655
Mn3 O15 Mn4 95.8(3) 2_655 2_655
Mn6 O15 Mn4 91.5(2) . 2_655
N16 O16 Mn8 112.4(5) . .
N16 O16 Mn12 111.9(5) . .
Mn8 O16 Mn12 94.7(3) . .
C40 O17 Mn13 127.6(7) . .
C40 O17 Mn12 129.6(7) . .
Mn13 O17 Mn12 102.4(3) . .
Mn10 O18 Mn13 104.9(3) . .
Mn10 O18 Mn12 106.0(3) . .
Mn13 O18 Mn12 101.2(3) . .
Mn10 O18 Mn8 137.8(3) . .
Mn13 O18 Mn8 100.3(3) . .
Mn12 O18 Mn8 101.6(3) . .
Mn10 O19 Mn4 115.6(3) . .
Mn10 O19 Mn6 133.7(3) . .
Mn4 O19 Mn6 97.3(2) . .
Mn10 O19 Mn11 115.0(3) . .
Mn4 O19 Mn11 95.4(2) . .
Mn6 O19 Mn11 91.8(2) . .
N11 O20 Mn10 114.2(5) . .
N11 O20 Mn12 108.1(5) . .
Mn10 O20 Mn12 88.4(2) . .
Mn12 O21 Mn11 119.9(3) . .
Mn12 O21 Mn3 124.6(3) . 2_655
Mn11 O21 Mn3 102.9(3) . 2_655
Mn2 O22 Mn11 115.9(3) . 2_655
Mn2 O22 Mn6 134.1(3) . .
Mn11 O22 Mn6 97.8(3) 2_655 .
Mn2 O22 Mn3 114.2(3) . .
Mn11 O22 Mn3 95.4(3) 2_655 .
Mn6 O22 Mn3 91.1(2) . .
Na1 O1S H1S 126(2) . .
Na1 O1S H2S 126(2) . .
H1S O1S H2S 107.9(15) . .
C1 N1 O3 115.6(9) . .
C1 N1 Mn11 138.5(8) . 2_655
O3 N1 Mn11 105.5(5) . 2_655
C7 N3 O1 118.0(9) . .
C7 N3 Mn3 129.4(8) . .
O1 N3 Mn3 112.5(5) . .
N6 N5 Mn5 122.6(12) . .
N5 N6 N7 175.7(17) . .
C13 N8 O11 115.5(8) . .
C13 N8 Mn4 139.9(8) . .
O11 N8 Mn4 104.1(5) . .
C19 N11 O20 119.3(8) . .
C19 N11 Mn11 128.4(6) . .
O20 N11 Mn11 112.3(5) . .
N12 N13 N14 175.3(12) . .
N13 N14 Mn12 123.0(8) . .
C25 N16 O16 115.9(10) . .
C25 N16 Mn3 135.5(9) . 2_655
O16 N16 Mn3 106.0(5) . 2_655
C31 N18 O14 119.7(8) . .
C31 N18 Mn4 126.0(7) . 2_655
O14 N18 Mn4 113.8(6) . 2_655
N19 N20 N21 177.6(12) . .
N20 N21 Mn1 127.4(8) . .
N23 N22 Mn7 130.4(9) . .
N24 N23 N22 175.1(13) . .
N23 N24 Na1 137.8(12) . .
N26 N25 Mn9 129.3(9) . .
N25 N26 N27 176.8(13) . .
N26 N27 Na1 117.6(10) . .
N29 N28 Mn13 128.0(8) . .
N30 N29 N28 175.8(14) . .
N1 C1 C2 128.9(10) . .
N1 C1 H1 115.5 . .
C2 C1 H1 115.5 . .
C2 N2 C5 108.0 . .
C2 N2 C6 127.0(9) . .
C5 N2 C6 124.7(9) . .
C3 C2 N2 108.0 . .
C3 C2 C1 132.8(8) . .
N2 C2 C1 119.1(8) . .
C4 C3 C2 108.0 . .
C4 C3 H3 126.0 . .
C2 C3 H3 126.0 . .
C3 C4 C5 108.0 . .
C3 C4 H4 126.0 . .
C5 C4 H4 126.0 . .
C4 C5 N2 108.0 . .
C4 C5 H5 126.0 . .
N2 C5 H5 126.0 . .
N2 C6 H6A 109.5 . .
N2 C6 H6B 109.5 . .
H6A C6 H6B 109.5 . .
N2 C6 H6C 109.5 . .
H6A C6 H6C 109.5 . .
H6B C6 H6C 109.5 . .
N3 C7 C8 131.0(11) . .
N3 C7 H7 114.5 . .
C8 C7 H7 114.5 . .
N4 C12 H12A 109.5 . .
N4 C12 H12B 109.5 . .
H12A C12 H12B 109.5 . .
N4 C12 H12C 109.5 . .
H12A C12 H12C 109.5 . .
H12B C12 H12C 109.5 . .
N8 C13 C14 130.4(10) . .
N8 C13 H13 114.8 . .
C14 C13 H13 114.8 . .
N11 C19 C20 128.0(8) . .
N11 C19 H19 116.0 . .
C20 C19 H19 116.0 . .
N10 C24 H24A 109.5 . .
N10 C24 H24B 109.5 . .
H24A C24 H24B 109.5 . .
N10 C24 H24C 109.5 . .
H24A C24 H24C 109.5 . .
H24B C24 H24C 109.5 . .
N16 C25 C26 130.1(11) . .
N16 C25 H25 115.0 . .
C26 C25 H25 115.0 . .
N15 C30 H30A 109.5 . .
N15 C30 H30B 109.5 . .
H30A C30 H30B 109.5 . .
N15 C30 H30C 109.5 . .
H30A C30 H30C 109.5 . .
H30B C30 H30C 109.5 . .
N18 C31 C32 127.7(9) . .
N18 C31 H31 116.2 . .
C32 C31 H31 116.2 . .
N17 C36 H36A 109.5 . .
N17 C36 H36B 109.5 . .
H36A C36 H36B 109.5 . .
N17 C36 H36C 109.5 . .
H36A C36 H36C 109.5 . .
H36B C36 H36C 109.5 . .
O2 C37 H37A 109.5 . .
O2 C37 H37B 109.5 . .
H37A C37 H37B 109.5 . .
O2 C37 H37C 109.5 . .
H37A C37 H37C 109.5 . .
H37B C37 H37C 109.5 . .
O9 C38 H38A 109.5 . .
O9 C38 H38B 109.5 . .
H38A C38 H38B 109.5 . .
O9 C38 H38C 109.5 . .
H38A C38 H38C 109.5 . .
H38B C38 H38C 109.5 . .
O12 C39 H39A 109.5 . .
O12 C39 H39B 109.5 . .
H39A C39 H39B 109.5 . .
O12 C39 H39C 109.5 . .
H39A C39 H39C 109.5 . .
H39B C39 H39C 109.5 . .
O17 C40 H40A 109.5 . .
O17 C40 H40B 109.5 . .
H40A C40 H40B 109.5 . .
O17 C40 H40C 109.5 . .
H40A C40 H40C 109.5 . .
H40B C40 H40C 109.5 . .
O13 C41 H41A 109.5 . .
O13 C41 H41B 109.5 . .
H41A C41 H41B 109.5 . .
O13 C41 H41C 109.5 . .
H41A C41 H41C 109.5 . .
H41B C41 H41C 109.5 . .
O4 C42 H42A 109.5 . .
O4 C42 H42B 109.5 . .
H42A C42 H42B 109.5 . .
O4 C42 H42C 109.5 . .
H42A C42 H42C 109.5 . .
H42B C42 H42C 109.5 . .
N9 C43 H43A 109.5 . .
N9 C43 H43B 109.5 . .
H43A C43 H43B 109.5 . .
N9 C43 H43C 109.5 . .
H43A C43 H43C 109.5 . .
H43B C43 H43C 109.5 . .

loop_
_geom_bond_atom_site_label_1
_geom_bond_atom_site_label_2
_geom_bond_distance
_geom_bond_site_symmetry_2
Mn1 O5 1.890(6) .
Mn1 O4 1.932(7) .
Mn1 N21 1.945(8) .
Mn1 O6 1.968(6) .
Mn1 O14 2.284(7) .
Mn1 O3 2.330(7) .
Mn1 Mn7 3.023(2) .
Mn1 Mn8 3.1388(19) .
Mn1 Mn2 3.188(2) .
Mn2 O22 1.904(6) .
Mn2 O8 1.935(6) .
Mn2 O3 1.956(7) .
Mn2 O2 1.980(8) .
Mn2 O6 2.164(6) .
Mn2 O1 2.237(7) .
Mn2 Mn9 3.097(2) .
Mn2 Mn5 3.130(2) .
Mn2 Mn7 3.168(2) .
Mn3 O10 1.905(6) .
Mn3 O21 1.941(6) 2_655
Mn3 O15 1.952(6) 2_655
Mn3 N3 2.020(9) .
Mn3 O22 2.125(6) .
Mn3 N16 2.165(9) 2_655
Mn3 Mn6 3.0141(15) .
Mn3 Mn11 3.020(2) 2_655
Mn3 Mn4 3.0555(19) .
Mn4 O5 1.917(6) 2_655
Mn4 O19 1.933(6) .
Mn4 O10 1.969(6) .
Mn4 N18 2.009(8) 2_655
Mn4 O15 2.163(6) 2_655
Mn4 N8 2.196(8) .
Mn4 Mn11 3.027(2) .
Mn4 Mn6 3.0299(14) .
Mn5 O10 1.902(6) .
Mn5 O9 1.945(7) .
Mn5 O8 1.966(6) .
Mn5 N5 1.970(12) .
Mn5 O1 2.260(7) .
Mn5 O11 2.315(7) .
Mn5 Mn9 3.026(2) .
Mn5 Mn10 3.176(2) .
Mn6 O15 2.067(6) .
Mn6 O15 2.067(6) 2_655
Mn6 O22 2.096(6) .
Mn6 O22 2.096(6) 2_655
Mn6 O19 2.100(6) .
Mn6 O19 2.101(6) 2_655
Mn6 Mn3 3.0142(15) 2_655
Mn6 Mn4 3.0300(14) 2_655
Mn6 Mn11 3.0550(13) .
Mn6 Mn11 3.0551(13) 2_655
Mn7 O7 1.896(6) .
Mn7 O4 1.933(6) .
Mn7 O6 1.951(6) .
Mn7 N22 1.955(9) .
Mn7 O13 2.265(7) .
Mn7 O2 2.338(9) .
Mn7 Mn8 3.095(2) .
Mn7 Mn13 3.223(2) .
Mn8 O15 1.893(6) .
Mn8 O6 1.935(6) .
Mn8 O13 1.949(7) .
Mn8 O16 1.982(7) .
Mn8 O18 2.146(6) .
Mn8 O14 2.240(7) .
Mn8 Mn13 3.153(2) .
Mn8 Mn12 3.1873(19) .
Mn9 O7 1.899(7) .
Mn9 O9 1.930(7) .
Mn9 N25 1.946(9) .
Mn9 O8 1.962(6) .
Mn9 O2 2.253(7) .
Mn9 O12 2.309(7) .
Mn9 Mn10 3.152(2) .
Mn9 Mn13 3.207(2) .
Mn10 O19 1.898(6) .
Mn10 O18 1.943(6) .
Mn10 O12 1.951(6) .
Mn10 O11 1.953(7) .
Mn10 O8 2.159(6) .
Mn10 O20 2.232(6) .
Mn10 Mn13 3.092(2) .
Mn10 Mn12 3.122(2) .
Mn11 O21 1.921(6) .
Mn11 O5 1.948(6) 2_655
Mn11 O22 1.956(6) 2_655
Mn11 N11 2.048(7) .
Mn11 O19 2.153(6) .
Mn11 N1 2.200(9) 2_655
Mn11 Mn3 3.020(2) 2_655
Mn12 O21 1.898(6) .
Mn12 O17 1.954(6) .
Mn12 N14 1.960(9) .
Mn12 O18 1.966(6) .
Mn12 O20 2.245(7) .
Mn12 O16 2.339(7) .
Mn12 Mn13 3.033(2) .
Mn13 O7 1.892(7) .
Mn13 N28 1.937(9) .
Mn13 O17 1.938(7) .
Mn13 O18 1.959(6) .
Mn13 O12 2.247(7) .
Mn13 O13 2.279(7) .
Na1 O1S 2.085(12) 2_556
Na1 O1S 2.085(12) .
Na1 N24 2.418(13) 2_556
Na1 N24 2.418(13) .
Na1 N27 2.534(13) 2_556
Na1 N27 2.534(13) .
N9 C14 1.4200 .
N9 C17 1.4200 .
N9 C43 1.421(15) .
C14 C13 1.394(11) .
C14 C15 1.4200 .
C15 C16 1.4200 .
C15 H15 0.9500 .
C16 C17 1.4200 .
C16 H16 0.9500 .
C17 H17 0.9500 .
N10 C23 1.3388 .
N10 C20 1.3964 .
N10 C24 1.425(15) .
C20 C21 1.3638 .
C20 C19 1.453(10) .
C21 C22 1.4510 .
C21 H21 0.9500 .
C22 C23 1.3892 .
C22 H22 0.9500 .
C23 H23 0.9500 .
N15 C29 1.3473 .
N15 C26 1.3979 .
N15 C30 1.406(15) .
C26 C27 1.3917 .
C26 C25 1.430(13) .
C27 C28 1.4309 .
C27 H27 0.9500 .
C28 C29 1.4438 .
C28 H28 0.9500 .
C29 H29 0.9500 .
N17 C35 1.3552 .
N17 C32 1.4113 .
N17 C36 1.45(2) .
C32 C33 1.3635 .
C32 C31 1.415(11) .
C33 C34 1.4582 .
C33 H33 0.9500 .
C34 C35 1.3321 .
C34 H34 0.9500 .
C35 H35 0.9500 .
N4 C12 1.408(18) .
N4 C11 1.4306 .
N4 C8 1.4333 .
C8 C7 1.377(12) .
C8 C9 1.3815 .
C9 C10 1.4224 .
C9 H9 0.9500 .
C10 C11 1.3548 .
C10 H10 0.9500 .
C11 H11 0.9500 .
O1 N3 1.373(11) .
O2 C37 1.390(14) .
O3 N1 1.373(10) .
O4 C42 1.436(11) .
O5 Mn4 1.917(6) 2_655
O5 Mn11 1.948(6) 2_655
O9 C38 1.429(15) .
O11 N8 1.389(10) .
O12 C39 1.441(11) .
O13 C41 1.427(12) .
O14 N18 1.360(10) .
O15 Mn3 1.952(6) 2_655
O15 Mn4 2.163(6) 2_655
O16 N16 1.381(11) .
O17 C40 1.414(12) .
O20 N11 1.351(9) .
O21 Mn3 1.941(6) 2_655
O22 Mn11 1.956(6) 2_655
O1S H1S 0.860(10) .
O1S H2S 0.860(10) .
N1 C1 1.299(13) .
N1 Mn11 2.200(9) 2_655
N3 C7 1.295(12) .
N5 N6 1.126(15) .
N6 N7 1.186(15) .
N8 C13 1.280(13) .
N11 C19 1.282(12) .
N12 N13 1.141(15) .
N13 N14 1.159(13) .
N16 C25 1.270(14) .
N16 Mn3 2.165(9) 2_655
N18 C31 1.302(13) .
N18 Mn4 2.009(8) 2_655
N19 N20 1.159(14) .
N20 N21 1.173(13) .
N22 N23 1.155(13) .
N23 N24 1.151(15) .
N25 N26 1.166(14) .
N26 N27 1.188(16) .
N28 N29 1.187(13) .
N29 N30 1.167(15) .
C1 C2 1.431(14) .
C1 H1 0.9500 .
N2 C2 1.374(7) .
N2 C5 1.374(7) .
N2 C6 1.415(17) .
C2 C3 1.374(7) .
C3 C4 1.374(7) .
C3 H3 0.9500 .
C4 C5 1.374(7) .
C4 H4 0.9500 .
C5 H5 0.9500 .
C6 H6A 0.9800 .
C6 H6B 0.9800 .
C6 H6C 0.9800 .
C7 H7 0.9500 .
C12 H12A 0.9800 .
C12 H12B 0.9800 .
C12 H12C 0.9800 .
C13 H13 0.9500 .
C19 H19 0.9500 .
C24 H24A 0.9800 .
C24 H24B 0.9800 .
C24 H24C 0.9800 .
C25 H25 0.9500 .
C30 H30A 0.9800 .
C30 H30B 0.9800 .
C30 H30C 0.9800 .
C31 H31 0.9500 .
C36 H36A 0.9800 .
C36 H36B 0.9800 .
C36 H36C 0.9800 .
C37 H37A 0.9800 .
C37 H37B 0.9800 .
C37 H37C 0.9800 .
C38 H38A 0.9800 .
C38 H38B 0.9800 .
C38 H38C 0.9800 .
C39 H39A 0.9800 .
C39 H39B 0.9800 .
C39 H39C 0.9800 .
C40 H40A 0.9800 .
C40 H40B 0.9800 .
C40 H40C 0.9800 .
C41 H41A 0.9800 .
C41 H41B 0.9800 .
C41 H41C 0.9800 .
C42 H42A 0.9800 .
C42 H42B 0.9800 .
C42 H42C 0.9800 .
C43 H43A 0.9800 .
C43 H43B 0.9800 .
C43 H43C 0.9800 .
